data_7011338
loop_
_publ_author_name
'Muhammad S. Khan'
'Muna R. A. Al-Mandhary'
'Mohammed K. Al-Suti'
'Abdul Khader Hisahm'
'Paul R. Raithby'
'Birte Ahrens'
'Mary F. Mahon'
'Louise Male'
'Elisabeth A. Marseglia'
'Emilio Tedesco'
'Richard H. Friend'
'Anna K\"ohler'
'Neil Feeder'
'Simon J. Teat'

_publ_section_title
;
 Structural characterisation of a series of acetylide-functionalised
 oligopyridines and the synthesis, characterisation and optical
 spectroscopy of platinum di-ynes and poly-ynes containing oligopyridyl
 linker groups in the backbone
;
_journal_issue 7
_journal_name_full 'J. Chem. Soc., Dalton Trans.'
_journal_page_first 1358
_journal_page_last 1368
_journal_paper_doi 10.1039/b110658a
_journal_year 2002
_chemical_formula_sum 'C50 H76 N2 P4 Pt2'
_chemical_formula_weight 1219.19
_chemical_name_systematic
;
Compound 2M
;
_space_group_IT_number 14
_symmetry_cell_setting monoclinic
_symmetry_space_group_name_Hall '-P 2ybc'
_symmetry_space_group_name_H-M 'P 1 21/c 1'
_atom_sites_solution_hydrogens geom
_atom_sites_solution_primary direct
_atom_sites_solution_secondary difmap
_audit_creation_method SHELXL-97
_cell_angle_alpha 90.00
_cell_angle_beta 116.005(14)
_cell_angle_gamma 90.00
_cell_formula_units_Z 4
_cell_length_a 23.540(7)
_cell_length_b 9.389(3)
_cell_length_c 25.662(7)
_cell_measurement_reflns_used 25703
_cell_measurement_temperature 150(2)
_cell_measurement_theta_max 29.14
_cell_measurement_theta_min 3.12
_cell_volume 5098(3)
_computing_cell_refinement 'LSCELL (CLEGG, 1997)'
_computing_data_collection 'Bruker SMART'
_computing_data_reduction 'Bruker SAINT'
_computing_molecular_graphics 'XSEED (J. Barbour, 1997)'
_computing_publication_material 'SHELXL-97 (Sheldrick, 1997)'
_computing_structure_refinement 'SHELXL-97 (Sheldrick, 1997)'
_computing_structure_solution 'SHELXS-97 (Sheldrick, 1990)'
_diffrn_ambient_temperature 150(2)
_diffrn_detector_area_resol_mean 8.192
_diffrn_measured_fraction_theta_full 0.992
_diffrn_measured_fraction_theta_max 0.992
_diffrn_measurement_device_type 'Bruker SMART CCD'
_diffrn_measurement_method 'Thin slice, \w-scans'
_diffrn_radiation_monochromator graphite
_diffrn_radiation_source 'fine-focus sealed tube'
_diffrn_radiation_type Synchrotron
_diffrn_radiation_wavelength 0.68980
_diffrn_reflns_av_R_equivalents 0.0694
_diffrn_reflns_av_sigmaI/netI 0.0487
_diffrn_reflns_limit_h_max 28
_diffrn_reflns_limit_h_min -26
_diffrn_reflns_limit_k_max 11
_diffrn_reflns_limit_k_min -11
_diffrn_reflns_limit_l_max 31
_diffrn_reflns_limit_l_min -31
_diffrn_reflns_number 26831
_diffrn_reflns_theta_full 25.00
_diffrn_reflns_theta_max 25.00
_diffrn_reflns_theta_min 3.70
_diffrn_standards_number 'not appliciable'
_exptl_absorpt_coefficient_mu 5.642
_exptl_absorpt_correction_T_max 0.9457
_exptl_absorpt_correction_T_min 0.6023
_exptl_absorpt_correction_type multiscans
_exptl_crystal_colour colourless
_exptl_crystal_density_diffrn 1.589
_exptl_crystal_density_method 'not measured'
_exptl_crystal_description needle
_exptl_crystal_F_000 2424
_exptl_crystal_size_max 0.10
_exptl_crystal_size_mid 0.02
_exptl_crystal_size_min 0.01
_refine_diff_density_max 5.267
_refine_diff_density_min -3.068
_refine_diff_density_rms 0.224
_refine_ls_extinction_method none
_refine_ls_goodness_of_fit_ref 1.286
_refine_ls_hydrogen_treatment 'methyls rigid, others riding'
_refine_ls_matrix_type full
_refine_ls_number_parameters 535
_refine_ls_number_reflns 9734
_refine_ls_number_restraints 0
_refine_ls_restrained_S_all 1.286
_refine_ls_R_factor_all 0.0683
_refine_ls_R_factor_gt 0.0611
_refine_ls_shift/su_max 0.002
_refine_ls_shift/su_mean 0.000
_refine_ls_structure_factor_coef Fsqd
_refine_ls_weighting_details 'calc w=1/[\s^2^(Fo^2^)+(0.0522P)^2^+57.0881P] where P=(Fo^2^+2Fc^2^)/3'
_refine_ls_weighting_scheme calc
_refine_ls_wR_factor_gt 0.1475
_refine_ls_wR_factor_ref 0.1508
_reflns_number_gt 8910
_reflns_number_total 9734
_reflns_threshold_expression >2sigma(I)
_cod_data_source_file b110658a.txt
_cod_data_source_block cam115
_cod_original_cell_volume 5097(3)
_cod_original_sg_symbol_H-M P2(1)/c
_cod_database_code 7011338

loop_
_symmetry_equiv_pos_as_xyz
'x, y, z'
'-x, y+1/2, -z+1/2'
'-x, -y, -z'
'x, -y-1/2, z-1/2'

loop_
_atom_site_label
_atom_site_type_symbol
_atom_site_fract_x
_atom_site_fract_y
_atom_site_fract_z
_atom_site_U_iso_or_equiv
_atom_site_adp_type
_atom_site_occupancy
_atom_site_symmetry_multiplicity
_atom_site_calc_flag
_atom_site_refinement_flags
_atom_site_disorder_assembly
_atom_site_disorder_group
Pt1 Pt 0.322443(14) 0.90256(4) 0.290904(15) 0.01678(11) Uani 1 1 d . . .
Pt2 Pt 0.844654(16) -0.07364(4) 0.555259(16) 0.02143(12) Uani 1 1 d . . .
C1 C 0.3937(4) 0.7639(10) 0.3060(4) 0.0223(19) Uani 1 1 d . . .
C2 C 0.4328(4) 0.6729(10) 0.3157(4) 0.0208(19) Uani 1 1 d . . .
N1 N 0.5094(3) 0.5109(8) 0.3782(3) 0.0216(16) Uani 1 1 d . . .
C3 C 0.4791(4) 0.5652(10) 0.3241(4) 0.0228(19) Uani 1 1 d . . .
C4 C 0.4913(5) 0.5204(12) 0.2785(5) 0.031(2) Uani 1 1 d . . .
H4 H 0.4693 0.5620 0.2412 0.037 Uiso 1 1 calc R . .
C5 C 0.5356(5) 0.4147(11) 0.2875(5) 0.029(2) Uani 1 1 d . . .
H5 H 0.5436 0.3805 0.2565 0.035 Uiso 1 1 calc R . .
C6 C 0.5684(5) 0.3598(11) 0.3435(5) 0.027(2) Uani 1 1 d . . .
H6 H 0.5995 0.2879 0.3513 0.032 Uiso 1 1 calc R . .
C7 C 0.5548(4) 0.4120(9) 0.3872(4) 0.0186(18) Uani 1 1 d . . .
N2 N 0.6398(3) 0.2748(8) 0.4595(3) 0.0203(16) Uani 1 1 d . . .
C8 C 0.5882(4) 0.3569(9) 0.4480(4) 0.0181(18) Uani 1 1 d . . .
C9 C 0.5694(4) 0.3913(10) 0.4906(4) 0.0217(19) Uani 1 1 d . . .
H9 H 0.5346 0.4535 0.4819 0.026 Uiso 1 1 calc R . .
C10 C 0.6010(4) 0.3354(10) 0.5455(4) 0.0242(19) Uani 1 1 d . . .
H10 H 0.5873 0.3562 0.5743 0.029 Uiso 1 1 calc R . .
C11 C 0.6528(4) 0.2492(10) 0.5583(4) 0.025(2) Uani 1 1 d . . .
H11 H 0.6753 0.2088 0.5957 0.030 Uiso 1 1 calc R . .
C12 C 0.6711(4) 0.2234(10) 0.5141(4) 0.0213(19) Uani 1 1 d . . .
C13 C 0.7263(4) 0.1365(10) 0.5254(4) 0.025(2) Uani 1 1 d . . .
C14 C 0.7707(5) 0.0600(10) 0.5367(5) 0.026(2) Uani 1 1 d . . .
C21 C 0.2470(4) 1.0373(10) 0.2756(4) 0.0222(19) Uani 1 1 d . . .
C22 C 0.2226(4) 1.0466(10) 0.3158(4) 0.0231(19) Uani 1 1 d . . .
H22 H 0.2412 0.9908 0.3501 0.028 Uiso 1 1 calc R . .
C23 C 0.1716(5) 1.1350(11) 0.3078(5) 0.032(2) Uani 1 1 d . . .
H23 H 0.1573 1.1426 0.3371 0.038 Uiso 1 1 calc R . .
C24 C 0.1422(5) 1.2113(12) 0.2565(5) 0.035(3) Uani 1 1 d . . .
H24 H 0.1065 1.2691 0.2499 0.042 Uiso 1 1 calc R . .
C25 C 0.1649(5) 1.2035(12) 0.2145(5) 0.037(3) Uani 1 1 d . . .
H25 H 0.1452 1.2565 0.1796 0.044 Uiso 1 1 calc R . .
C26 C 0.2160(4) 1.1181(10) 0.2246(5) 0.027(2) Uani 1 1 d . . .
H26 H 0.2311 1.1133 0.1959 0.032 Uiso 1 1 calc R . .
C31 C 0.9187(4) -0.2184(12) 0.5761(5) 0.033(2) Uani 1 1 d . . .
C32 C 0.9438(5) -0.2497(14) 0.5368(6) 0.042(3) Uani 1 1 d . . .
H32 H 0.9291 -0.2002 0.5009 0.050 Uiso 1 1 calc R . .
C33 C 0.9909(5) -0.3550(15) 0.5508(7) 0.049(3) Uani 1 1 d . . .
H33 H 1.0073 -0.3764 0.5239 0.059 Uiso 1 1 calc R . .
C34 C 1.0139(6) -0.4281(13) 0.6030(7) 0.052(4) Uani 1 1 d . . .
H34 H 1.0445 -0.5013 0.6114 0.062 Uiso 1 1 calc R . .
C35 C 0.9911(6) -0.3915(13) 0.6427(7) 0.051(4) Uani 1 1 d . . .
H35 H 1.0079 -0.4365 0.6796 0.061 Uiso 1 1 calc R . .
C36 C 0.9440(5) -0.2899(14) 0.6291(6) 0.042(3) Uani 1 1 d . . .
H36 H 0.9285 -0.2684 0.6567 0.050 Uiso 1 1 calc R . .
P1 P 0.38730(11) 1.0826(3) 0.34476(11) 0.0217(5) Uani 1 1 d . . .
C41 C 0.4724(4) 1.0590(12) 0.3707(5) 0.030(2) Uani 1 1 d . . .
H41A H 0.4804 1.0235 0.3382 0.036 Uiso 1 1 calc R . .
H41B H 0.4931 1.1532 0.3821 0.036 Uiso 1 1 calc R . .
C42 C 0.5037(5) 0.9564(14) 0.4222(6) 0.045(3) Uani 1 1 d . . .
H42A H 0.4934 0.9858 0.4537 0.068 Uiso 1 1 calc R . .
H42B H 0.5497 0.9585 0.4358 0.068 Uiso 1 1 calc R . .
H42C H 0.4881 0.8595 0.4098 0.068 Uiso 1 1 calc R . .
C43 C 0.3714(5) 1.2446(10) 0.3027(5) 0.031(2) Uani 1 1 d . . .
H43A H 0.3283 1.2780 0.2941 0.037 Uiso 1 1 calc R . .
H43B H 0.4016 1.3190 0.3262 0.037 Uiso 1 1 calc R . .
C44 C 0.3766(6) 1.2270(12) 0.2450(5) 0.040(3) Uani 1 1 d . . .
H44A H 0.4202 1.2026 0.2533 0.060 Uiso 1 1 calc R . .
H44B H 0.3646 1.3164 0.2232 0.060 Uiso 1 1 calc R . .
H44C H 0.3482 1.1507 0.2221 0.060 Uiso 1 1 calc R . .
C45 C 0.3774(5) 1.1307(12) 0.4096(5) 0.031(2) Uani 1 1 d . . .
H45A H 0.3321 1.1508 0.3976 0.037 Uiso 1 1 calc R . .
H45B H 0.3888 1.0469 0.4357 0.037 Uiso 1 1 calc R . .
C46 C 0.4155(6) 1.2578(13) 0.4444(6) 0.041(3) Uani 1 1 d . . .
H46A H 0.4607 1.2362 0.4600 0.062 Uiso 1 1 calc R . .
H46B H 0.4046 1.2774 0.4763 0.062 Uiso 1 1 calc R . .
H46C H 0.4058 1.3414 0.4191 0.062 Uiso 1 1 calc R . .
P2 P 0.25730(10) 0.7354(2) 0.22836(11) 0.0198(5) Uani 1 1 d . . .
C51 C 0.2730(5) 0.7214(12) 0.1650(5) 0.032(2) Uani 1 1 d . . .
H51A H 0.3158 0.6806 0.1773 0.038 Uiso 1 1 calc R . .
H51B H 0.2423 0.6540 0.1372 0.038 Uiso 1 1 calc R . .
C52 C 0.2693(5) 0.8610(12) 0.1340(5) 0.034(2) Uani 1 1 d . . .
H52A H 0.2261 0.8985 0.1185 0.051 Uiso 1 1 calc R . .
H52B H 0.2807 0.8450 0.1020 0.051 Uiso 1 1 calc R . .
H52C H 0.2987 0.9297 0.1613 0.051 Uiso 1 1 calc R . .
C53 C 0.1723(4) 0.7648(11) 0.2003(5) 0.030(2) Uani 1 1 d . . .
H53A H 0.1620 0.7767 0.2335 0.036 Uiso 1 1 calc R . .
H53B H 0.1614 0.8550 0.1781 0.036 Uiso 1 1 calc R . .
C54 C 0.1307(5) 0.6467(12) 0.1614(6) 0.043(3) Uani 1 1 d . . .
H54A H 0.1418 0.6305 0.1292 0.064 Uiso 1 1 calc R . .
H54B H 0.0862 0.6748 0.1460 0.064 Uiso 1 1 calc R . .
H54C H 0.1376 0.5589 0.1840 0.064 Uiso 1 1 calc R . .
C55 C 0.2690(5) 0.5569(11) 0.2559(4) 0.026(2) Uani 1 1 d . . .
H55A H 0.2427 0.4921 0.2239 0.031 Uiso 1 1 calc R . .
H55B H 0.3137 0.5306 0.2681 0.031 Uiso 1 1 calc R . .
C56 C 0.2531(6) 0.5318(12) 0.3065(5) 0.038(3) Uani 1 1 d . . .
H56A H 0.2783 0.5962 0.3384 0.057 Uiso 1 1 calc R . .
H56B H 0.2628 0.4329 0.3196 0.057 Uiso 1 1 calc R . .
H56C H 0.2081 0.5502 0.2942 0.057 Uiso 1 1 calc R . .
P3 P 0.77683(11) -0.2444(3) 0.49716(11) 0.0235(5) Uani 1 1 d . . .
C61 C 0.6929(5) -0.2032(13) 0.4708(5) 0.038(3) Uani 1 1 d . . .
H61A H 0.6833 -0.1967 0.5046 0.045 Uiso 1 1 calc R . .
H61B H 0.6851 -0.1081 0.4522 0.045 Uiso 1 1 calc R . .
C62 C 0.6471(6) -0.3082(16) 0.4278(7) 0.055(4) Uani 1 1 d . . .
H62A H 0.6497 -0.3013 0.3908 0.082 Uiso 1 1 calc R . .
H62B H 0.6040 -0.2859 0.4217 0.082 Uiso 1 1 calc R . .
H62C H 0.6580 -0.4051 0.4431 0.082 Uiso 1 1 calc R . .
C63 C 0.7847(6) -0.4216(12) 0.5261(6) 0.043(3) Uani 1 1 d . . .
H63A H 0.7570 -0.4856 0.4945 0.051 Uiso 1 1 calc R . .
H63B H 0.8288 -0.4533 0.5383 0.051 Uiso 1 1 calc R . .
C64 C 0.7690(8) -0.4399(15) 0.5764(6) 0.055(4) Uani 1 1 d . . .
H64A H 0.7940 -0.3729 0.6072 0.083 Uiso 1 1 calc R . .
H64B H 0.7788 -0.5376 0.5910 0.083 Uiso 1 1 calc R . .
H64C H 0.7239 -0.4212 0.5637 0.083 Uiso 1 1 calc R . .
C65 C 0.7863(5) -0.2719(12) 0.4305(5) 0.032(2) Uani 1 1 d . . .
H65A H 0.8279 -0.3166 0.4406 0.038 Uiso 1 1 calc R . .
H65B H 0.7532 -0.3385 0.4049 0.038 Uiso 1 1 calc R . .
C66 C 0.7818(7) -0.1350(15) 0.3979(5) 0.048(3) Uani 1 1 d . . .
H66A H 0.7401 -0.0921 0.3864 0.073 Uiso 1 1 calc R . .
H66B H 0.7879 -0.1555 0.3632 0.073 Uiso 1 1 calc R . .
H66C H 0.8146 -0.0688 0.4229 0.073 Uiso 1 1 calc R . .
P4 P 0.90927(12) 0.1118(3) 0.60344(13) 0.0321(6) Uani 1 1 d . . .
C71 C 0.9957(6) 0.0951(16) 0.6330(7) 0.060(4) Uani 1 1 d . . .
H71A H 1.0163 0.1736 0.6607 0.072 Uiso 1 1 calc R . .
H71B H 1.0095 0.0037 0.6541 0.072 Uiso 1 1 calc R . .
C72 C 1.0166(8) 0.101(2) 0.5805(9) 0.082(6) Uani 1 1 d . . .
H72A H 0.9913 0.0331 0.5503 0.123 Uiso 1 1 calc R . .
H72B H 1.0615 0.0767 0.5955 0.123 Uiso 1 1 calc R . .
H72C H 1.0097 0.1975 0.5641 0.123 Uiso 1 1 calc R . .
C73 C 0.8884(6) 0.2710(13) 0.5588(6) 0.042(3) Uani 1 1 d . . .
H73A H 0.8516 0.3151 0.5614 0.051 Uiso 1 1 calc R . .
H73B H 0.9240 0.3389 0.5762 0.051 Uiso 1 1 calc R . .
C74 C 0.8729(8) 0.2573(18) 0.4960(7) 0.071(5) Uani 1 1 d . . .
H74A H 0.9068 0.2054 0.4919 0.107 Uiso 1 1 calc R . .
H74B H 0.8686 0.3523 0.4789 0.107 Uiso 1 1 calc R . .
H74C H 0.8331 0.2051 0.4760 0.107 Uiso 1 1 calc R . .
C75 C 0.8992(8) 0.1702(19) 0.6679(7) 0.067(4) Uani 1 1 d . . .
H75A H 0.8532 0.1789 0.6561 0.080 Uiso 1 1 calc R . .
H75B H 0.9150 0.0926 0.6969 0.080 Uiso 1 1 calc R . .
C76 C 0.9296(9) 0.306(2) 0.6980(9) 0.085(6) Uani 1 1 d . . .
H76A H 0.9745 0.2884 0.7231 0.128 Uiso 1 1 calc R . .
H76B H 0.9089 0.3388 0.7216 0.128 Uiso 1 1 calc R . .
H76C H 0.9254 0.3782 0.6691 0.128 Uiso 1 1 calc R . .

loop_
_atom_site_aniso_label
_atom_site_aniso_U_11
_atom_site_aniso_U_22
_atom_site_aniso_U_33
_atom_site_aniso_U_23
_atom_site_aniso_U_13
_atom_site_aniso_U_12
Pt1 0.01205(17) 0.01514(18) 0.0235(2) 0.00177(13) 0.00812(13) 0.00237(12)
Pt2 0.01797(18) 0.01872(19) 0.0268(2) 0.00162(14) 0.00905(15) 0.00585(13)
C1 0.016(4) 0.023(5) 0.031(5) -0.004(4) 0.013(4) -0.003(4)
C2 0.015(4) 0.027(5) 0.022(5) 0.002(4) 0.009(3) 0.003(4)
N1 0.019(4) 0.019(4) 0.028(4) 0.007(3) 0.012(3) 0.003(3)
C3 0.017(4) 0.017(4) 0.035(5) 0.004(4) 0.012(4) 0.000(3)
C4 0.023(5) 0.031(5) 0.043(6) 0.002(5) 0.018(4) 0.008(4)
C5 0.028(5) 0.034(6) 0.030(5) 0.005(4) 0.018(4) 0.010(4)
C6 0.025(5) 0.025(5) 0.035(6) -0.002(4) 0.018(4) 0.000(4)
C7 0.010(4) 0.018(4) 0.031(5) -0.003(4) 0.012(4) -0.001(3)
N2 0.013(3) 0.018(4) 0.029(4) -0.001(3) 0.009(3) 0.006(3)
C8 0.008(4) 0.020(4) 0.027(5) 0.001(4) 0.008(3) -0.001(3)
C9 0.016(4) 0.020(4) 0.026(5) -0.003(4) 0.007(4) 0.003(3)
C10 0.020(4) 0.027(5) 0.027(5) -0.003(4) 0.012(4) 0.002(4)
C11 0.022(4) 0.019(4) 0.029(5) 0.001(4) 0.005(4) 0.004(4)
C12 0.011(4) 0.020(4) 0.030(5) -0.005(4) 0.005(4) 0.004(3)
C13 0.020(5) 0.020(5) 0.029(5) 0.002(4) 0.004(4) 0.003(4)
C14 0.023(5) 0.022(5) 0.032(5) -0.002(4) 0.012(4) -0.001(4)
C21 0.013(4) 0.022(5) 0.034(5) -0.005(4) 0.012(4) -0.006(3)
C22 0.020(4) 0.021(4) 0.027(5) -0.001(4) 0.009(4) 0.001(4)
C23 0.021(5) 0.028(5) 0.051(7) -0.001(5) 0.020(5) 0.006(4)
C24 0.019(5) 0.036(6) 0.048(7) 0.004(5) 0.012(4) 0.013(4)
C25 0.033(6) 0.032(6) 0.044(7) 0.010(5) 0.015(5) 0.010(5)
C26 0.018(4) 0.023(5) 0.039(6) 0.010(4) 0.013(4) 0.012(4)
C31 0.019(5) 0.029(6) 0.055(7) -0.001(5) 0.021(5) 0.006(4)
C32 0.029(6) 0.042(7) 0.053(7) -0.004(6) 0.018(5) 0.004(5)
C33 0.024(5) 0.055(8) 0.073(9) -0.017(7) 0.026(6) 0.006(5)
C34 0.025(6) 0.032(6) 0.098(12) -0.014(7) 0.026(7) -0.001(5)
C35 0.033(6) 0.033(6) 0.082(10) 0.021(7) 0.021(6) 0.011(5)
C36 0.020(5) 0.049(7) 0.058(8) 0.016(6) 0.019(5) 0.014(5)
P1 0.0156(10) 0.0202(11) 0.0286(13) -0.0006(10) 0.0090(9) -0.0002(9)
C41 0.010(4) 0.036(6) 0.039(6) -0.005(5) 0.007(4) 0.000(4)
C42 0.029(6) 0.049(7) 0.047(7) -0.005(6) 0.007(5) 0.008(5)
C43 0.030(5) 0.019(5) 0.035(6) -0.001(4) 0.006(4) -0.004(4)
C44 0.049(7) 0.028(6) 0.047(7) 0.008(5) 0.024(6) -0.008(5)
C45 0.029(5) 0.037(6) 0.031(5) -0.010(5) 0.018(4) -0.008(4)
C46 0.041(6) 0.032(6) 0.048(7) -0.010(5) 0.017(5) -0.012(5)
P2 0.0128(10) 0.0165(11) 0.0291(12) 0.0018(10) 0.0083(9) 0.0013(8)
C51 0.031(5) 0.036(6) 0.031(5) -0.001(5) 0.016(4) 0.004(4)
C52 0.036(6) 0.037(6) 0.028(6) 0.005(5) 0.012(4) -0.001(5)
C53 0.014(4) 0.026(5) 0.046(6) 0.002(5) 0.010(4) -0.003(4)
C54 0.011(4) 0.033(6) 0.072(9) -0.007(6) 0.008(5) -0.003(4)
C55 0.025(5) 0.026(5) 0.027(5) 0.002(4) 0.012(4) 0.008(4)
C56 0.053(7) 0.031(6) 0.034(6) 0.002(5) 0.023(5) -0.013(5)
P3 0.0235(12) 0.0197(11) 0.0300(13) 0.0012(10) 0.0142(10) 0.0018(9)
C61 0.020(5) 0.041(6) 0.053(7) -0.018(6) 0.017(5) -0.004(4)
C62 0.037(7) 0.054(8) 0.062(9) -0.008(7) 0.011(6) -0.015(6)
C63 0.050(7) 0.027(6) 0.041(7) 0.001(5) 0.011(6) 0.007(5)
C64 0.084(10) 0.041(7) 0.056(9) 0.003(6) 0.045(8) -0.018(7)
C65 0.032(5) 0.032(6) 0.034(6) -0.004(5) 0.017(4) -0.005(4)
C66 0.075(9) 0.049(8) 0.023(6) 0.005(5) 0.023(6) -0.012(7)
P4 0.0217(12) 0.0259(13) 0.0366(15) 0.0009(12) 0.0019(11) 0.0000(10)
C71 0.026(6) 0.052(8) 0.074(10) -0.009(7) -0.004(6) 0.015(6)
C72 0.055(10) 0.093(14) 0.104(15) 0.019(12) 0.040(10) 0.018(9)
C73 0.041(6) 0.038(6) 0.051(7) 0.005(6) 0.023(6) -0.004(5)
C74 0.060(9) 0.069(10) 0.059(9) 0.013(8) 0.002(7) -0.033(8)
C75 0.069(10) 0.074(11) 0.057(9) -0.025(8) 0.027(8) -0.028(9)
C76 0.078(12) 0.087(13) 0.112(15) -0.054(12) 0.061(12) -0.041(10)

loop_
_atom_type_symbol
_atom_type_description
_atom_type_scat_dispersion_real
_atom_type_scat_dispersion_imag
_atom_type_scat_source
C C 0.0033 0.0016 'International Tables Vol C Tables 4.2.6.8 and 6.1.1.4'
H H 0.0000 0.0000 'International Tables Vol C Tables 4.2.6.8 and 6.1.1.4'
N N 0.0061 0.0033 'International Tables Vol C Tables 4.2.6.8 and 6.1.1.4'
P P 0.1023 0.0942 'International Tables Vol C Tables 4.2.6.8 and 6.1.1.4'
Pt Pt -1.7033 8.3905 'International Tables Vol C Tables 4.2.6.8 and 6.1.1.4'

loop_
_geom_angle_atom_site_label_1
_geom_angle_atom_site_label_2
_geom_angle_atom_site_label_3
_geom_angle
_geom_angle_site_symmetry_1
_geom_angle_site_symmetry_3
_geom_angle_publ_flag
C1 Pt1 C21 177.5(4) . . ?
C1 Pt1 P2 86.4(3) . . ?
C21 Pt1 P2 91.7(3) . . ?
C1 Pt1 P1 94.7(3) . . ?
C21 Pt1 P1 87.3(3) . . ?
P2 Pt1 P1 173.70(9) . . ?
C14 Pt2 C31 177.1(4) . . ?
C14 Pt2 P4 87.4(3) . . ?
C31 Pt2 P4 94.3(3) . . ?
C14 Pt2 P3 89.9(3) . . ?
C31 Pt2 P3 88.7(3) . . ?
P4 Pt2 P3 173.24(10) . . ?
C2 C1 Pt1 174.4(8) . . ?
C1 C2 C3 176.8(10) . . ?
C3 N1 C7 117.1(8) . . ?
N1 C3 C4 122.8(9) . . ?
N1 C3 C2 116.4(9) . . ?
C4 C3 C2 120.9(9) . . ?
C5 C4 C3 119.7(10) . . ?
C4 C5 C6 118.3(10) . . ?
C7 C6 C5 118.9(9) . . ?
N1 C7 C6 123.2(9) . . ?
N1 C7 C8 115.4(8) . . ?
C6 C7 C8 121.3(8) . . ?
C12 N2 C8 117.1(8) . . ?
N2 C8 C9 121.7(8) . . ?
N2 C8 C7 115.7(8) . . ?
C9 C8 C7 122.5(8) . . ?
C10 C9 C8 120.1(8) . . ?
C9 C10 C11 119.6(9) . . ?
C10 C11 C12 117.6(9) . . ?
N2 C12 C11 123.8(8) . . ?
N2 C12 C13 116.1(8) . . ?
C11 C12 C13 120.1(9) . . ?
C14 C13 C12 176.2(11) . . ?
C13 C14 Pt2 178.7(9) . . ?
C22 C21 C26 116.3(9) . . ?
C22 C21 Pt1 119.8(7) . . ?
C26 C21 Pt1 123.8(7) . . ?
C21 C22 C23 122.5(10) . . ?
C24 C23 C22 118.9(10) . . ?
C23 C24 C25 120.2(9) . . ?
C26 C25 C24 119.0(10) . . ?
C25 C26 C21 122.9(10) . . ?
C36 C31 C32 117.7(10) . . ?
C36 C31 Pt2 121.1(8) . . ?
C32 C31 Pt2 121.3(9) . . ?
C31 C32 C33 119.6(12) . . ?
C34 C33 C32 121.7(12) . . ?
C33 C34 C35 118.3(11) . . ?
C36 C35 C34 120.7(14) . . ?
C35 C36 C31 122.0(12) . . ?
C43 P1 C41 103.1(5) . . ?
C43 P1 C45 105.0(5) . . ?
C41 P1 C45 104.8(5) . . ?
C43 P1 Pt1 110.6(3) . . ?
C41 P1 Pt1 117.7(4) . . ?
C45 P1 Pt1 114.4(3) . . ?
C42 C41 P1 115.2(8) . . ?
C44 C43 P1 113.5(7) . . ?
C46 C45 P1 116.5(8) . . ?
C55 P2 C51 103.2(5) . . ?
C55 P2 C53 104.4(5) . . ?
C51 P2 C53 105.9(5) . . ?
C55 P2 Pt1 115.2(3) . . ?
C51 P2 Pt1 109.8(4) . . ?
C53 P2 Pt1 117.1(4) . . ?
C52 C51 P2 114.7(8) . . ?
C54 C53 P2 115.2(7) . . ?
C56 C55 P2 115.4(7) . . ?
C63 P3 C61 104.3(6) . . ?
C63 P3 C65 102.8(6) . . ?
C61 P3 C65 103.7(5) . . ?
C63 P3 Pt2 117.5(4) . . ?
C61 P3 Pt2 115.1(4) . . ?
C65 P3 Pt2 111.7(4) . . ?
C62 C61 P3 116.1(9) . . ?
C64 C63 P3 116.2(9) . . ?
C66 C65 P3 112.8(8) . . ?
C73 P4 C71 105.9(7) . . ?
C73 P4 C75 102.4(7) . . ?
C71 P4 C75 102.0(8) . . ?
C73 P4 Pt2 110.7(4) . . ?
C71 P4 Pt2 120.7(5) . . ?
C75 P4 Pt2 113.1(5) . . ?
C72 C71 P4 109.7(10) . . ?
C74 C73 P4 118.7(11) . . ?
C76 C75 P4 119.5(13) . . ?

loop_
_geom_bond_atom_site_label_1
_geom_bond_atom_site_label_2
_geom_bond_distance
_geom_bond_site_symmetry_2
_geom_bond_publ_flag
Pt1 C1 2.022(9) . ?
Pt1 C21 2.074(9) . ?
Pt1 P2 2.287(2) . ?
Pt1 P1 2.291(2) . ?
Pt2 C14 2.026(10) . ?
Pt2 C31 2.086(10) . ?
Pt2 P4 2.286(3) . ?
Pt2 P3 2.292(3) . ?
C1 C2 1.199(13) . ?
C2 C3 1.433(13) . ?
N1 C3 1.352(13) . ?
N1 C7 1.357(11) . ?
C3 C4 1.387(15) . ?
C4 C5 1.384(14) . ?
C5 C6 1.396(15) . ?
C6 C7 1.386(13) . ?
C7 C8 1.498(13) . ?
N2 C12 1.354(12) . ?
N2 C8 1.356(11) . ?
C8 C9 1.387(13) . ?
C9 C10 1.375(14) . ?
C10 C11 1.377(13) . ?
C11 C12 1.398(14) . ?
C12 C13 1.452(12) . ?
C13 C14 1.195(14) . ?
C21 C22 1.386(13) . ?
C21 C26 1.408(14) . ?
C22 C23 1.400(13) . ?
C23 C24 1.388(16) . ?
C24 C25 1.399(17) . ?
C25 C26 1.373(14) . ?
C31 C36 1.394(17) . ?
C31 C32 1.407(16) . ?
C32 C33 1.409(16) . ?
C33 C34 1.39(2) . ?
C34 C35 1.39(2) . ?
C35 C36 1.385(16) . ?
P1 C43 1.807(10) . ?
P1 C41 1.827(9) . ?
P1 C45 1.836(10) . ?
C41 C42 1.537(17) . ?
C43 C44 1.546(16) . ?
C45 C46 1.524(15) . ?
P2 C55 1.793(10) . ?
P2 C51 1.825(11) . ?
P2 C53 1.827(9) . ?
C51 C52 1.515(15) . ?
C53 C54 1.524(15) . ?
C55 C56 1.518(14) . ?
P3 C63 1.798(12) . ?
P3 C61 1.826(10) . ?
P3 C65 1.838(11) . ?
C61 C62 1.519(17) . ?
C63 C64 1.500(18) . ?
C65 C66 1.511(16) . ?
P4 C73 1.816(13) . ?
P4 C71 1.841(13) . ?
P4 C75 1.854(16) . ?
C71 C72 1.63(3) . ?
C73 C74 1.49(2) . ?
C75 C76 1.50(2) . ?

loop_
_geom_torsion_atom_site_label_1
_geom_torsion_atom_site_label_2
_geom_torsion_atom_site_label_3
_geom_torsion_atom_site_label_4
_geom_torsion
_geom_torsion_site_symmetry_1
_geom_torsion_site_symmetry_2
_geom_torsion_site_symmetry_3
_geom_torsion_site_symmetry_4
_geom_torsion_publ_flag
C21 Pt1 C1 C2 -6(16) . . . . ?
P2 Pt1 C1 C2 -50(9) . . . . ?
P1 Pt1 C1 C2 137(9) . . . . ?
Pt1 C1 C2 C3 116(17) . . . . ?
C7 N1 C3 C4 2.2(13) . . . . ?
C7 N1 C3 C2 -178.0(8) . . . . ?
C1 C2 C3 N1 175(100) . . . . ?
C1 C2 C3 C4 -5(19) . . . . ?
N1 C3 C4 C5 0.7(15) . . . . ?
C2 C3 C4 C5 -179.1(9) . . . . ?
C3 C4 C5 C6 -2.1(16) . . . . ?
C4 C5 C6 C7 0.6(15) . . . . ?
C3 N1 C7 C6 -3.8(13) . . . . ?
C3 N1 C7 C8 178.7(7) . . . . ?
C5 C6 C7 N1 2.4(14) . . . . ?
C5 C6 C7 C8 179.7(9) . . . . ?
C12 N2 C8 C9 2.2(13) . . . . ?
C12 N2 C8 C7 179.9(8) . . . . ?
N1 C7 C8 N2 -170.4(8) . . . . ?
C6 C7 C8 N2 12.1(12) . . . . ?
N1 C7 C8 C9 7.3(12) . . . . ?
C6 C7 C8 C9 -170.2(9) . . . . ?
N2 C8 C9 C10 -3.7(14) . . . . ?
C7 C8 C9 C10 178.7(8) . . . . ?
C8 C9 C10 C11 2.2(14) . . . . ?
C9 C10 C11 C12 0.5(14) . . . . ?
C8 N2 C12 C11 0.6(13) . . . . ?
C8 N2 C12 C13 -179.7(8) . . . . ?
C10 C11 C12 N2 -2.0(14) . . . . ?
C10 C11 C12 C13 178.4(9) . . . . ?
N2 C12 C13 C14 -141(16) . . . . ?
C11 C12 C13 C14 39(17) . . . . ?
C12 C13 C14 Pt2 52(51) . . . . ?
C31 Pt2 C14 C13 -41(45) . . . . ?
P4 Pt2 C14 C13 -166(100) . . . . ?
P3 Pt2 C14 C13 20(40) . . . . ?
C1 Pt1 C21 C22 59(9) . . . . ?
P2 Pt1 C21 C22 102.1(7) . . . . ?
P1 Pt1 C21 C22 -84.1(7) . . . . ?
C1 Pt1 C21 C26 -118(9) . . . . ?
P2 Pt1 C21 C26 -75.1(8) . . . . ?
P1 Pt1 C21 C26 98.7(8) . . . . ?
C26 C21 C22 C23 -2.4(14) . . . . ?
Pt1 C21 C22 C23 -179.7(7) . . . . ?
C21 C22 C23 C24 3.1(15) . . . . ?
C22 C23 C24 C25 -2.3(17) . . . . ?
C23 C24 C25 C26 0.8(17) . . . . ?
C24 C25 C26 C21 0.0(17) . . . . ?
C22 C21 C26 C25 0.8(15) . . . . ?
Pt1 C21 C26 C25 178.0(8) . . . . ?
C14 Pt2 C31 C36 -42(9) . . . . ?
P4 Pt2 C31 C36 83.5(9) . . . . ?
P3 Pt2 C31 C36 -102.6(9) . . . . ?
C14 Pt2 C31 C32 136(8) . . . . ?
P4 Pt2 C31 C32 -98.1(9) . . . . ?
P3 Pt2 C31 C32 75.8(9) . . . . ?
C36 C31 C32 C33 2.7(17) . . . . ?
Pt2 C31 C32 C33 -175.8(9) . . . . ?
C31 C32 C33 C34 -0.7(19) . . . . ?
C32 C33 C34 C35 -2.4(19) . . . . ?
C33 C34 C35 C36 3.5(19) . . . . ?
C34 C35 C36 C31 -1(2) . . . . ?
C32 C31 C36 C35 -1.7(18) . . . . ?
Pt2 C31 C36 C35 176.8(10) . . . . ?
C1 Pt1 P1 C43 127.3(5) . . . . ?
C21 Pt1 P1 C43 -54.2(5) . . . . ?
P2 Pt1 P1 C43 27.2(9) . . . . ?
C1 Pt1 P1 C41 9.2(5) . . . . ?
C21 Pt1 P1 C41 -172.3(5) . . . . ?
P2 Pt1 P1 C41 -90.9(8) . . . . ?
C1 Pt1 P1 C45 -114.4(5) . . . . ?
C21 Pt1 P1 C45 64.1(5) . . . . ?
P2 Pt1 P1 C45 145.5(8) . . . . ?
C43 P1 C41 C42 162.4(8) . . . . ?
C45 P1 C41 C42 52.7(10) . . . . ?
Pt1 P1 C41 C42 -75.6(9) . . . . ?
C41 P1 C43 C44 71.1(9) . . . . ?
C45 P1 C43 C44 -179.4(8) . . . . ?
Pt1 P1 C43 C44 -55.5(8) . . . . ?
C43 P1 C45 C46 -53.8(10) . . . . ?
C41 P1 C45 C46 54.5(10) . . . . ?
Pt1 P1 C45 C46 -175.2(7) . . . . ?
C1 Pt1 P2 C55 46.5(4) . . . . ?
C21 Pt1 P2 C55 -131.8(4) . . . . ?
P1 Pt1 P2 C55 147.0(8) . . . . ?
C1 Pt1 P2 C51 -69.5(5) . . . . ?
C21 Pt1 P2 C51 112.3(5) . . . . ?
P1 Pt1 P2 C51 31.1(9) . . . . ?
C1 Pt1 P2 C53 169.7(5) . . . . ?
C21 Pt1 P2 C53 -8.5(5) . . . . ?
P1 Pt1 P2 C53 -89.7(8) . . . . ?
C55 P2 C51 C52 -177.5(8) . . . . ?
C53 P2 C51 C52 73.1(9) . . . . ?
Pt1 P2 C51 C52 -54.2(8) . . . . ?
C55 P2 C53 C54 -48.2(10) . . . . ?
C51 P2 C53 C54 60.4(10) . . . . ?
Pt1 P2 C53 C54 -176.8(8) . . . . ?
C51 P2 C55 C56 -174.6(8) . . . . ?
C53 P2 C55 C56 -64.0(9) . . . . ?
Pt1 P2 C55 C56 65.7(8) . . . . ?
C14 Pt2 P3 C63 -132.0(6) . . . . ?
C31 Pt2 P3 C63 45.5(6) . . . . ?
P4 Pt2 P3 C63 161.4(9) . . . . ?
C14 Pt2 P3 C61 -8.4(6) . . . . ?
C31 Pt2 P3 C61 169.1(6) . . . . ?
P4 Pt2 P3 C61 -75.0(10) . . . . ?
C14 Pt2 P3 C65 109.6(5) . . . . ?
C31 Pt2 P3 C65 -72.9(5) . . . . ?
P4 Pt2 P3 C65 43.0(9) . . . . ?
C63 P3 C61 C62 -55.0(12) . . . . ?
C65 P3 C61 C62 52.3(12) . . . . ?
Pt2 P3 C61 C62 174.6(9) . . . . ?
C61 P3 C63 C64 -62.6(12) . . . . ?
C65 P3 C63 C64 -170.6(11) . . . . ?
Pt2 P3 C63 C64 66.3(12) . . . . ?
C63 P3 C65 C66 -179.7(9) . . . . ?
C61 P3 C65 C66 71.9(10) . . . . ?
Pt2 P3 C65 C66 -52.7(9) . . . . ?
C14 Pt2 P4 C73 -49.3(5) . . . . ?
C31 Pt2 P4 C73 133.0(5) . . . . ?
P3 Pt2 P4 C73 17.4(10) . . . . ?
C14 Pt2 P4 C71 -173.9(7) . . . . ?
C31 Pt2 P4 C71 8.5(8) . . . . ?
P3 Pt2 P4 C71 -107.1(10) . . . . ?
C14 Pt2 P4 C75 65.0(7) . . . . ?
C31 Pt2 P4 C75 -112.7(8) . . . . ?
P3 Pt2 P4 C75 131.7(10) . . . . ?
C73 P4 C71 C72 -52.7(12) . . . . ?
C75 P4 C71 C72 -159.5(12) . . . . ?
Pt2 P4 C71 C72 74.0(12) . . . . ?
C71 P4 C73 C74 90.6(12) . . . . ?
C75 P4 C73 C74 -162.8(11) . . . . ?
Pt2 P4 C73 C74 -42.0(11) . . . . ?
C73 P4 C75 C76 -50.3(17) . . . . ?
C71 P4 C75 C76 59.3(17) . . . . ?
Pt2 P4 C75 C76 -169.5(14) . . . . ?
